data_7102641
loop_
_publ_author_name
'George, Sumod'
'Nangia, Ashwini'
'Lam, Chi-Keung'
'Mak, Thomas C W'
'Nicoud, Jean-Fran\,cois'

_publ_section_title
;
 Crystal engineering of urea alpha-network via I...O2N synthon and
 design of SHG active crystal N-4-iodophenyl-N'-4'-nitrophenylurea.
;
_journal_issue 10
_journal_name_full 'Chemical communications (Cambridge, England)'
_journal_page_first 1202
_journal_page_last 1203
_journal_paper_doi 10.1039/b402050b
_journal_year 2004
_chemical_formula_moiety 'C15 H11 N3 O3'
_chemical_formula_sum 'C15 H11 N3 O3'
_chemical_formula_weight 281.27
_chemical_melting_point 523
_chemical_name_common
;
?
;
_chemical_name_systematic
;
N-4-ethynyl-N'-4'-nitrophenylurea
;
_space_group_IT_number 9
_symmetry_cell_setting monoclinic
_symmetry_space_group_name_Hall 'C -2yc'
_symmetry_space_group_name_H-M 'C 1 c 1'
_atom_sites_solution_hydrogens geom
_atom_sites_solution_primary direct
_atom_sites_solution_secondary difmap
_audit_creation_method SHELXL-97
_cell_angle_alpha 90.00
_cell_angle_beta 94.97(3)
_cell_angle_gamma 90.00
_cell_formula_units_Z 4
_cell_length_a 13.422(3)
_cell_length_b 4.6511(9)
_cell_length_c 21.261(4)
_cell_measurement_reflns_used 25
_cell_measurement_temperature 293(2)
_cell_measurement_theta_max 10.71
_cell_measurement_theta_min 9.41
_cell_volume 1322.3(5)
_computing_cell_refinement 'CAD-4 Software'
_computing_data_collection 'CAD-4 Software (Enraf-Nonius, 1989)'
_computing_data_reduction 'XTAL 3.5 (Hall et al., 1995)'
_computing_molecular_graphics 'PLUTON-(C) (Spek, 1979-1997)'
_computing_publication_material 'SHELXL-97 (Sheldrick, 1997)'
_computing_structure_refinement 'SHELXL-97 (Sheldrick, 1997)'
_computing_structure_solution 'SHELXS-97 (Sheldrick, 1990)'
_diffrn_ambient_temperature 293(2)
_diffrn_measured_fraction_theta_full 1.000
_diffrn_measured_fraction_theta_max 1.000
_diffrn_measurement_device_type CAD4
_diffrn_measurement_method '\w scan'
_diffrn_radiation_monochromator graphite
_diffrn_radiation_source 'fine-focus sealed tube'
_diffrn_radiation_type MoK\a
_diffrn_radiation_wavelength 0.71073
_diffrn_reflns_av_R_equivalents 0.0000
_diffrn_reflns_av_sigmaI/netI 0.0278
_diffrn_reflns_limit_h_max 17
_diffrn_reflns_limit_h_min -17
_diffrn_reflns_limit_k_max 0
_diffrn_reflns_limit_k_min -6
_diffrn_reflns_limit_l_max 27
_diffrn_reflns_limit_l_min -27
_diffrn_reflns_number 3017
_diffrn_reflns_theta_full 27.48
_diffrn_reflns_theta_max 27.48
_diffrn_reflns_theta_min 1.92
_diffrn_standards_decay_% 0
_diffrn_standards_interval_time 90
_diffrn_standards_number 3
_exptl_absorpt_coefficient_mu 0.102
_exptl_absorpt_correction_type none
_exptl_crystal_colour brown
_exptl_crystal_density_diffrn 1.413
_exptl_crystal_density_method 'not measured'
_exptl_crystal_description plates
_exptl_crystal_F_000 584
_exptl_crystal_size_max .16
_exptl_crystal_size_mid .11
_exptl_crystal_size_min .09
_refine_diff_density_max 0.207
_refine_diff_density_min -0.155
_refine_diff_density_rms 0.040
_refine_ls_abs_structure_details 'Flack H D (1983), Acta Cryst. A39, 876-881'
_refine_ls_abs_structure_Flack 3(3)
_refine_ls_extinction_method none
_refine_ls_goodness_of_fit_ref 1.068
_refine_ls_hydrogen_treatment noref
_refine_ls_matrix_type full
_refine_ls_number_parameters 190
_refine_ls_number_reflns 3017
_refine_ls_number_restraints 2
_refine_ls_restrained_S_all 1.068
_refine_ls_R_factor_all 0.0900
_refine_ls_R_factor_gt 0.0475
_refine_ls_shift/su_max 0.031
_refine_ls_shift/su_mean 0.006
_refine_ls_structure_factor_coef Fsqd
_refine_ls_weighting_details 'calc w=1/[\s^2^(Fo^2^)+(0.0926P)^2^+0.4289P] where P=(Fo^2^+2Fc^2^)/3'
_refine_ls_weighting_scheme calc
_refine_ls_wR_factor_gt 0.1232
_refine_ls_wR_factor_ref 0.1729
_reflns_number_gt 1912
_reflns_number_total 3017
_reflns_threshold_expression >2sigma(I)
_cod_data_source_file b402050b.txt
_cod_data_source_block EthynylNitro
_cod_depositor_comments
;
The following automatic conversions were performed:
'_symmetry_cell_setting' value 'MONOCLINIC' changed to 'monoclinic'
according to '/home/saulius/struct/CIF-dictionaries/cif_core.dic'
dictionary named 'cif_core.dic' version 2.4.1 from 2010-06-29.

Automatic conversion script
Id: cif_fix_enum 1527 2010-12-29 10:47:43Z saulius 

'_chemical_melting_point' tag was changed to
'_chemical_melting_point_gt' since the value was specified 'above'
('>') a certain temperature. The value 'above 523k' was changed to
'523' - it should be numeric and without a unit designator.

Adriana Da\<skevi\<c, 2011-06-14
;
_cod_original_sg_symbol_Hall C-2yc
_cod_original_sg_symbol_H-M Cc
_cod_database_code 7102641

loop_
_symmetry_equiv_pos_as_xyz
'x, y, z'
'x, -y, z+1/2'
'x+1/2, y+1/2, z'
'x+1/2, -y+1/2, z+1/2'

loop_
_atom_site_label
_atom_site_type_symbol
_atom_site_fract_x
_atom_site_fract_y
_atom_site_fract_z
_atom_site_U_iso_or_equiv
_atom_site_adp_type
_atom_site_occupancy
_atom_site_symmetry_multiplicity
_atom_site_calc_flag
_atom_site_refinement_flags
O1 O 0.5777(3) 0.0997(4) 0.2400(2) 0.0444(5) Uani 1 1 d .
N2 N 0.6367(3) 0.5220(7) 0.20528(17) 0.0450(11) Uani 1 1 d .
H2A H 0.6319 0.7060 0.2076 0.054 Uiso 1 1 calc R
C11 C 0.8739(3) 0.4213(13) 0.1353(2) 0.0561(15) Uani 1 1 d .
H11A H 0.9380 0.4992 0.1391 0.067 Uiso 1 1 calc R
C5 C 0.8042(3) 0.5214(12) 0.1730(2) 0.0516(14) Uani 1 1 d .
H5A H 0.8211 0.6634 0.2028 0.062 Uiso 1 1 calc R
C9 C 0.4439(3) 0.4063(10) 0.3112(2) 0.0355(11) Uani 1 1 d .
N1 N 0.5144(2) 0.5222(8) 0.27270(18) 0.0471(11) Uani 1 1 d .
H1A H 0.5185 0.7063 0.2702 0.057 Uiso 1 1 calc R
N3 N 0.2273(3) 0.1006(11) 0.4255(2) 0.0644(14) Uani 1 1 d .
C2 C 0.8509(3) 0.2044(14) 0.0913(2) 0.0524(15) Uani 1 1 d .
C12 C 0.7069(3) 0.4087(10) 0.1663(2) 0.0383(11) Uani 1 1 d .
C1 C 0.3976(3) 0.0957(11) 0.3931(2) 0.0517(13) Uani 1 1 d .
H1B H 0.4142 -0.0459 0.4231 0.062 Uiso 1 1 calc R
C6 C 0.6832(3) 0.1938(10) 0.1224(2) 0.0453(12) Uani 1 1 d .
H6A H 0.6188 0.1182 0.1177 0.054 Uiso 1 1 calc R
C4 C 0.5766(4) 0.3625(5) 0.2392(3) 0.0351(6) Uani 1 1 d .
C8 C 0.4686(3) 0.1961(11) 0.3548(2) 0.0473(13) Uani 1 1 d .
H8A H 0.5330 0.1204 0.3587 0.057 Uiso 1 1 calc R
C13 C 0.3030(3) 0.2076(12) 0.3863(2) 0.0433(12) Uani 1 1 d .
C15 C 0.9270(4) 0.1011(14) 0.0530(3) 0.0645(17) Uani 1 1 d .
C3 C 0.2774(3) 0.4155(13) 0.3436(2) 0.0539(15) Uani 1 1 d .
H3A H 0.2127 0.4891 0.3396 0.065 Uiso 1 1 calc R
C10 C 0.7550(3) 0.0931(12) 0.0857(2) 0.0524(13) Uani 1 1 d .
H10A H 0.7389 -0.0526 0.0567 0.063 Uiso 1 1 calc R
C7 C 0.3488(3) 0.5180(12) 0.3057(2) 0.0484(13) Uani 1 1 d .
H7A H 0.3322 0.6627 0.2765 0.058 Uiso 1 1 calc R
O2 O 0.2492(3) -0.0957(10) 0.4614(2) 0.1071(15) Uani 1 1 d .
O3 O 0.1463(3) 0.2186(11) 0.4218(2) 0.1048(14) Uani 1 1 d .
C14 C 0.9911(4) 0.0191(15) 0.0239(3) 0.0954(19) Uani 1 1 d .
H14 H 1.0421 -0.0463 0.0006 0.114 Uiso 1 1 calc R

loop_
_atom_site_aniso_label
_atom_site_aniso_U_11
_atom_site_aniso_U_22
_atom_site_aniso_U_33
_atom_site_aniso_U_23
_atom_site_aniso_U_13
_atom_site_aniso_U_12
O1 0.0535(11) 0.0225(8) 0.0612(12) -0.001(2) 0.0278(9) -0.001(2)
N2 0.060(3) 0.0180(19) 0.063(3) -0.0021(19) 0.038(2) 0.001(2)
C11 0.036(3) 0.072(4) 0.061(4) 0.008(3) 0.012(2) -0.005(3)
C5 0.053(3) 0.051(3) 0.054(3) -0.010(3) 0.022(2) -0.010(3)
C9 0.042(3) 0.027(2) 0.041(3) -0.001(2) 0.025(2) 0.002(2)
N1 0.050(2) 0.027(2) 0.069(3) -0.003(2) 0.036(2) -0.002(2)
N3 0.063(3) 0.076(4) 0.060(3) -0.002(3) 0.036(3) -0.020(3)
C2 0.055(3) 0.066(4) 0.039(3) 0.013(3) 0.018(2) 0.011(3)
C12 0.039(3) 0.032(3) 0.045(3) 0.006(2) 0.015(2) 0.007(2)
C1 0.059(3) 0.047(3) 0.052(3) 0.010(3) 0.024(2) -0.004(3)
C6 0.044(2) 0.042(3) 0.053(3) -0.005(2) 0.017(2) -0.003(2)
C4 0.0373(12) 0.0262(12) 0.0444(14) 0.011(3) 0.0185(11) 0.011(3)
C8 0.040(2) 0.052(3) 0.052(3) 0.006(3) 0.016(2) 0.005(2)
C13 0.037(2) 0.053(3) 0.043(3) -0.002(2) 0.020(2) -0.016(2)
C15 0.057(3) 0.084(5) 0.055(3) 0.016(3) 0.021(3) 0.022(3)
C3 0.041(3) 0.068(4) 0.056(3) 0.004(3) 0.025(3) 0.001(3)
C10 0.058(3) 0.055(3) 0.046(3) -0.015(3) 0.015(2) -0.002(3)
C7 0.043(3) 0.055(3) 0.049(3) 0.006(3) 0.016(2) 0.006(3)
O2 0.122(3) 0.100(3) 0.110(3) 0.046(3) 0.073(3) -0.002(2)
O3 0.0524(18) 0.158(4) 0.110(3) 0.039(3) 0.0404(18) 0.006(2)
C14 0.072(3) 0.146(5) 0.073(3) 0.009(4) 0.032(3) 0.037(4)

loop_
_atom_type_symbol
_atom_type_description
_atom_type_scat_dispersion_real
_atom_type_scat_dispersion_imag
_atom_type_scat_source
C C 0.0033 0.0016 'International Tables Vol C Tables 4.2.6.8 and 6.1.1.4'
H H 0.0000 0.0000 'International Tables Vol C Tables 4.2.6.8 and 6.1.1.4'
N N 0.0061 0.0033 'International Tables Vol C Tables 4.2.6.8 and 6.1.1.4'
O O 0.0106 0.0060 'International Tables Vol C Tables 4.2.6.8 and 6.1.1.4'

loop_
_geom_angle_atom_site_label_1
_geom_angle_atom_site_label_2
_geom_angle_atom_site_label_3
_geom_angle
C4 N2 C12 124.7(3)
C4 N2 H2A 117.7
C12 N2 H2A 117.7
C5 C11 C2 121.2(5)
C5 C11 H11A 119.4
C2 C11 H11A 119.4
C11 C5 C12 119.5(5)
C11 C5 H5A 120.2
C12 C5 H5A 120.2
C8 C9 C7 119.9(4)
C8 C9 N1 122.0(4)
C7 C9 N1 118.1(4)
C4 N1 C9 124.6(3)
C4 N1 H1A 117.7
C9 N1 H1A 117.7
O2 N3 O3 123.3(4)
O2 N3 C13 118.4(5)
O3 N3 C13 118.3(5)
C10 C2 C11 118.7(4)
C10 C2 C15 121.8(5)
C11 C2 C15 119.6(5)
C6 C12 C5 119.6(4)
C6 C12 N2 122.7(4)
C5 C12 N2 117.7(4)
C13 C1 C8 119.2(5)
C13 C1 H1B 120.4
C8 C1 H1B 120.4
C10 C6 C12 119.8(4)
C10 C6 H6A 120.1
C12 C6 H6A 120.1
O1 C4 N2 123.4(4)
O1 C4 N1 122.9(4)
N2 C4 N1 113.65(19)
C9 C8 C1 120.0(4)
C9 C8 H8A 120.0
C1 C8 H8A 120.0
C3 C13 C1 121.6(4)
C3 C13 N3 118.7(4)
C1 C13 N3 119.8(5)
C14 C15 C2 177.6(6)
C13 C3 C7 119.2(4)
C13 C3 H3A 120.4
C7 C3 H3A 120.4
C6 C10 C2 121.2(5)
C6 C10 H10A 119.4
C2 C10 H10A 119.4
C9 C7 C3 120.2(5)
C9 C7 H7A 119.9
C3 C7 H7A 119.9
C15 C14 H14 180.0

loop_
_geom_bond_atom_site_label_1
_geom_bond_atom_site_label_2
_geom_bond_distance
O1 C4 1.223(3)
N2 C4 1.349(5)
N2 C12 1.409(5)
N2 H2A 0.8600
C11 C5 1.365(6)
C11 C2 1.392(7)
C11 H11A 0.9300
C5 C12 1.403(6)
C5 H5A 0.9300
C9 C8 1.368(6)
C9 C7 1.373(6)
C9 N1 1.412(5)
N1 C4 1.364(5)
N1 H1A 0.8600
N3 O2 1.209(6)
N3 O3 1.215(6)
N3 C13 1.457(5)
C2 C10 1.383(7)
C2 C15 1.443(6)
C12 C6 1.386(7)
C1 C13 1.368(6)
C1 C8 1.387(5)
C1 H1B 0.9300
C6 C10 1.374(6)
C6 H6A 0.9300
C8 H8A 0.9300
C13 C3 1.350(7)
C15 C14 1.167(6)
C3 C7 1.389(6)
C3 H3A 0.9300
C10 H10A 0.9300
C7 H7A 0.9300
C14 H14 0.9300

loop_
_cod_related_entry_id
_cod_related_entry_database
_cod_related_entry_code
1 ChemSpider 21150635
